data_4124558
loop_
_publ_author_name
'Esteruelas, Miguel A.'
'Oliv\'an, Montserrat'
'V\'elez, Andrea'

_publ_section_title
;
 Conclusive Evidence on the Mechanism of the Rhodium-Mediated Decyanative
 Borylation.
;
_journal_issue 38
_journal_name_full 'Journal of the American Chemical Society'
_journal_page_first 12321
_journal_page_last 12329
_journal_paper_doi 10.1021/jacs.5b07357
_journal_volume 137
_journal_year 2015
_chemical_formula_sum 'C40 H57 B N O3 P2 Rh'
_chemical_formula_weight 775.53
_chemical_name_systematic
; 
 ? 
;
_space_group_IT_number 14
_symmetry_cell_setting monoclinic
_symmetry_space_group_name_Hall '-P 2ybc'
_symmetry_space_group_name_H-M 'P 1 21/c 1'
_atom_sites_solution_hydrogens geom
_atom_sites_solution_primary direct
_atom_sites_solution_secondary difmap
_audit_creation_method SHELXL-97
_cell_angle_alpha 90.00
_cell_angle_beta 101.299(2)
_cell_angle_gamma 90.00
_cell_formula_units_Z 8
_cell_length_a 15.5616(17)
_cell_length_b 27.648(3)
_cell_length_c 18.575(2)
_cell_measurement_reflns_used 2220
_cell_measurement_temperature 100(2)
_cell_measurement_theta_max 20
_cell_measurement_theta_min 2
_cell_volume 7836.9(15)
_computing_cell_refinement 'APEX2 v2008.4-0, Bruker AXS'
_computing_data_collection 'APEX2 v2008.4-0, Bruker AXS'
_computing_data_reduction
;
  SAINT-Bruker integration program embedded in APEX2 v2008.4-0, Bruker AXS
;
_computing_molecular_graphics 'XP, SHELXTL v. 6.1 (Bruker, 2000)'
_computing_publication_material 'XCIF, SHELXTL v. 6.1 (Bruker, 2000)'
_computing_structure_refinement 'SHELXL-97 (Sheldrick, 1997)'
_computing_structure_solution 'SHELXS-97 (Sheldrick, 1990)'
_diffrn_ambient_temperature 100(2)
_diffrn_detector_area_resol_mean 8.26
_diffrn_measured_fraction_theta_full 1.000
_diffrn_measured_fraction_theta_max 1.000
_diffrn_measurement_device_type 'Bruker SMART APEX CCD system'
_diffrn_measurement_method '\w rotations with narrow frames'
_diffrn_radiation_monochromator graphite
_diffrn_radiation_source 'fine-focus sealed tube'
_diffrn_radiation_type MoK\a
_diffrn_radiation_wavelength 0.71073
_diffrn_reflns_av_R_equivalents 0.1576
_diffrn_reflns_av_sigmaI/netI 0.1446
_diffrn_reflns_limit_h_max 18
_diffrn_reflns_limit_h_min -18
_diffrn_reflns_limit_k_max 33
_diffrn_reflns_limit_k_min -32
_diffrn_reflns_limit_l_max 22
_diffrn_reflns_limit_l_min -22
_diffrn_reflns_number 59149
_diffrn_reflns_theta_full 25.50
_diffrn_reflns_theta_max 25.50
_diffrn_reflns_theta_min 1.33
_diffrn_standards_decay_% 'no decay'
_exptl_absorpt_coefficient_mu 0.554
_exptl_absorpt_correction_T_max 0.951
_exptl_absorpt_correction_T_min 0.740
_exptl_absorpt_correction_type multi-scan
_exptl_absorpt_process_details
;
Absorption correction performed with SADABS program. This is based on the
method of Blessing: Blessing, R. H., Acta Crystallogr., Sect. A 1995, 51, 33.

SADABS: Area-Detector Absorption Correction. Bruker-AXS 
within SAINT+ package, v. 6.1 (2000).
;
_exptl_crystal_colour red
_exptl_crystal_density_diffrn 1.315
_exptl_crystal_density_method 'not measured'
_exptl_crystal_description 'irregular block'
_exptl_crystal_F_000 3264
_exptl_crystal_size_max 0.14
_exptl_crystal_size_mid 0.12
_exptl_crystal_size_min 0.10
_refine_diff_density_max 0.608
_refine_diff_density_min -0.754
_refine_diff_density_rms 0.113
_refine_ls_extinction_method none
_refine_ls_goodness_of_fit_ref 0.996
_refine_ls_hydrogen_treatment constr
_refine_ls_matrix_type full
_refine_ls_number_parameters 893
_refine_ls_number_reflns 14598
_refine_ls_number_restraints 0
_refine_ls_restrained_S_all 0.996
_refine_ls_R_factor_all 0.1424
_refine_ls_R_factor_gt 0.0653
_refine_ls_shift/su_max 0.001
_refine_ls_shift/su_mean 0.000
_refine_ls_structure_factor_coef Fsqd
_refine_ls_weighting_details 'calc w=1/[\s^2^(Fo^2^)+(0.0352P)^2^+0.0000P] where P=(Fo^2^+2Fc^2^)/3'
_refine_ls_weighting_scheme calc
_refine_ls_wR_factor_gt 0.1013
_refine_ls_wR_factor_ref 0.1260
_reflns_number_gt 8141
_reflns_number_total 14598
_reflns_threshold_expression >2sigma(I)
_cod_data_source_file ja5b07357_si_003.cif
_cod_data_source_block enrique214a
_cod_original_sg_symbol_H-M P2(1)/c
_cod_database_code 4124558

loop_
_symmetry_equiv_pos_as_xyz
'x, y, z'
'-x, y+1/2, -z+1/2'
'-x, -y, -z'
'x, -y-1/2, z-1/2'

loop_
_atom_site_label
_atom_site_type_symbol
_atom_site_fract_x
_atom_site_fract_y
_atom_site_fract_z
_atom_site_U_iso_or_equiv
_atom_site_adp_type
_atom_site_occupancy
_atom_site_symmetry_multiplicity
_atom_site_calc_flag
_atom_site_refinement_flags
Rh1 Rh 0.99913(3) 0.450773(17) 0.25390(3) 0.02137(13) Uani 1 1 d .
P2 P 0.91579(11) 0.51568(6) 0.21577(9) 0.0221(4) Uani 1 1 d .
P1 P 1.06399(11) 0.38811(6) 0.32275(9) 0.0242(4) Uani 1 1 d .
Rh2 Rh 0.49893(3) 0.228686(18) 0.19697(3) 0.02066(13) Uani 1 1 d .
P3 P 0.35233(11) 0.23691(6) 0.17114(9) 0.0244(4) Uani 1 1 d .
P4 P 0.64362(11) 0.24525(6) 0.22733(9) 0.0225(4) Uani 1 1 d .
C25 C 0.8343(4) 0.4767(2) 0.3249(3) 0.0230(16) Uani 1 1 d .
C17 C 0.9731(5) 0.3546(2) 0.5107(4) 0.0319(17) Uani 1 1 d .
H17 H 0.9914 0.3356 0.5536 0.038 Uiso 1 1 calc R
C19 C 0.8687(4) 0.4094(2) 0.4415(3) 0.0248(15) Uani 1 1 d .
C16 C 1.0248(5) 0.3575(2) 0.4587(4) 0.0325(17) Uani 1 1 d .
H16 H 1.0778 0.3395 0.4657 0.039 Uiso 1 1 calc R
C26 C 0.8287(4) 0.5121(2) 0.2692(3) 0.0241(15) Uani 1 1 d .
C21 C 0.7807(4) 0.4348(2) 0.4308(3) 0.0257(16) Uani 1 1 d .
C27 C 0.7561(4) 0.5424(2) 0.2590(3) 0.0284(16) Uani 1 1 d .
H27 H 0.7491 0.5660 0.2211 0.034 Uiso 1 1 calc R
C29 C 0.7036(4) 0.5057(2) 0.3576(3) 0.0293(16) Uani 1 1 d .
H29 H 0.6612 0.5046 0.3881 0.035 Uiso 1 1 calc R
C20 C 0.9240(4) 0.4130(2) 0.3920(3) 0.0282(16) Uani 1 1 d .
C15 C 1.0017(4) 0.3861(2) 0.3957(3) 0.0254(16) Uani 1 1 d .
C28 C 0.6945(4) 0.5390(2) 0.3023(4) 0.0284(16) Uani 1 1 d .
H28 H 0.6451 0.5599 0.2938 0.034 Uiso 1 1 calc R
C18 C 0.8951(5) 0.3791(2) 0.5008(4) 0.0306(17) Uani 1 1 d .
H18 H 0.8584 0.3752 0.5357 0.037 Uiso 1 1 calc R
C24 C 0.7736(4) 0.4732(2) 0.3706(3) 0.0225(15) Uani 1 1 d .
C23 C 0.7077(4) 0.3969(2) 0.4086(4) 0.0367(18) Uani 1 1 d .
H23A H 0.7130 0.3822 0.3616 0.055 Uiso 1 1 calc R
H23B H 0.6504 0.4125 0.4037 0.055 Uiso 1 1 calc R
H23C H 0.7134 0.3717 0.4463 0.055 Uiso 1 1 calc R
C22 C 0.7701(5) 0.4589(2) 0.5042(3) 0.0406(19) Uani 1 1 d .
H22A H 0.7639 0.4338 0.5401 0.061 Uiso 1 1 calc R
H22B H 0.7179 0.4795 0.4956 0.061 Uiso 1 1 calc R
H22C H 0.8219 0.4786 0.5232 0.061 Uiso 1 1 calc R
O6 O 0.4919(3) 0.31097(13) 0.2072(2) 0.0210(10) Uani 1 1 d .
C56 C 0.3384(4) 0.3030(2) 0.1600(3) 0.0217(14) Uani 1 1 d .
C61 C 0.4112(4) 0.3337(2) 0.1811(3) 0.0205(14) Uani 1 1 d .
C69 C 0.6453(4) 0.3108(2) 0.2111(3) 0.0215(15) Uani 1 1 d .
C60 C 0.4047(4) 0.3836(2) 0.1791(3) 0.0225(15) Uani 1 1 d .
C70 C 0.5689(4) 0.3376(2) 0.2080(3) 0.0221(15) Uani 1 1 d .
C57 C 0.2580(4) 0.3247(2) 0.1320(3) 0.0267(16) Uani 1 1 d .
H57 H 0.2077 0.3050 0.1167 0.032 Uiso 1 1 calc R
C65 C 0.5671(4) 0.3883(2) 0.2063(3) 0.0191(14) Uani 1 1 d .
C62 C 0.4822(4) 0.4149(2) 0.2127(3) 0.0217(15) Uani 1 1 d .
C68 C 0.7215(4) 0.3364(2) 0.2070(3) 0.0243(15) Uani 1 1 d .
H68 H 0.7746 0.3193 0.2075 0.029 Uiso 1 1 calc R
C67 C 0.7207(4) 0.3865(2) 0.2023(3) 0.0223(15) Uani 1 1 d .
H67 H 0.7724 0.4035 0.1976 0.027 Uiso 1 1 calc R
C58 C 0.2503(4) 0.3742(2) 0.1262(3) 0.0297(17) Uani 1 1 d .
H58 H 0.1953 0.3886 0.1064 0.036 Uiso 1 1 calc R
C64 C 0.4792(4) 0.4646(2) 0.1764(4) 0.0321(17) Uani 1 1 d .
H64A H 0.4809 0.4607 0.1243 0.048 Uiso 1 1 calc R
H64B H 0.5298 0.4837 0.2004 0.048 Uiso 1 1 calc R
H64C H 0.4250 0.4812 0.1813 0.048 Uiso 1 1 calc R
C66 C 0.6454(4) 0.4112(2) 0.2043(3) 0.0224(15) Uani 1 1 d .
H66 H 0.6469 0.4455 0.2044 0.027 Uiso 1 1 calc R
C63 C 0.4792(4) 0.4218(2) 0.2945(3) 0.0306(17) Uani 1 1 d .
H63A H 0.4249 0.4384 0.2988 0.046 Uiso 1 1 calc R
H63B H 0.5296 0.4413 0.3180 0.046 Uiso 1 1 calc R
H63C H 0.4813 0.3902 0.3185 0.046 Uiso 1 1 calc R
B2 B 0.4906(5) 0.1327(3) 0.3250(4) 0.0229(17) Uani 1 1 d .
O5 O 0.5603(3) 0.13173(17) 0.3847(2) 0.0395(13) Uani 1 1 d .
O4 O 0.4108(3) 0.12786(15) 0.3479(2) 0.0279(11) Uani 1 1 d .
C52 C 0.3611(5) 0.1361(3) 0.4618(4) 0.049(2) Uani 1 1 d .
H52A H 0.3030 0.1232 0.4405 0.074 Uiso 1 1 calc R
H52B H 0.3613 0.1712 0.4545 0.074 Uiso 1 1 calc R
H52C H 0.3748 0.1289 0.5145 0.074 Uiso 1 1 calc R
C50 C 0.4291(4) 0.1130(2) 0.4247(3) 0.0261(16) Uani 1 1 d .
C53 C 0.5245(5) 0.1309(3) 0.4512(4) 0.042(2) Uani 1 1 d .
C55 C 0.5296(6) 0.1826(3) 0.4822(4) 0.084(4) Uani 1 1 d .
H55A H 0.5909 0.1930 0.4939 0.126 Uiso 1 1 calc R
H55B H 0.5049 0.1832 0.5268 0.126 Uiso 1 1 calc R
H55C H 0.4962 0.2045 0.4455 0.126 Uiso 1 1 calc R
C51 C 0.4208(5) 0.0590(2) 0.4257(4) 0.0410(19) Uani 1 1 d .
H51A H 0.3620 0.0495 0.3999 0.062 Uiso 1 1 calc R
H51B H 0.4300 0.0476 0.4766 0.062 Uiso 1 1 calc R
H51C H 0.4648 0.0444 0.4012 0.062 Uiso 1 1 calc R
C54 C 0.5807(5) 0.0973(3) 0.5061(4) 0.073(3) Uani 1 1 d .
H54A H 0.5845 0.0655 0.4834 0.109 Uiso 1 1 calc R
H54B H 0.5541 0.0936 0.5494 0.109 Uiso 1 1 calc R
H54C H 0.6396 0.1110 0.5208 0.109 Uiso 1 1 calc R
C6 C 1.2541(4) 0.5388(2) 0.1401(4) 0.0296(17) Uani 1 1 d .
H6 H 1.2765 0.5492 0.0987 0.036 Uiso 1 1 calc R
C2 C 1.1484(4) 0.4922(2) 0.1900(3) 0.0200(14) Uani 1 1 d .
C7 C 1.1827(4) 0.5073(2) 0.1304(3) 0.0253(15) Uani 1 1 d .
H7 H 1.1573 0.4962 0.0825 0.030 Uiso 1 1 calc R
C4 C 1.2579(4) 0.5404(2) 0.2688(4) 0.0292(16) Uani 1 1 d .
H4 H 1.2834 0.5516 0.3166 0.035 Uiso 1 1 calc R
C5 C 1.2928(4) 0.5549(2) 0.2093(4) 0.0297(16) Uani 1 1 d .
H5 H 1.3425 0.5755 0.2158 0.036 Uiso 1 1 calc R
C3 C 1.1853(4) 0.5096(2) 0.2594(4) 0.0285(16) Uani 1 1 d .
H3 H 1.1610 0.5006 0.3006 0.034 Uiso 1 1 calc R
C12 C 0.9948(5) 0.3210(2) 0.0239(3) 0.0307(17) Uani 1 1 d .
C11 C 0.8917(4) 0.3572(2) -0.0901(3) 0.0337(17) Uani 1 1 d .
H11A H 0.8417 0.3789 -0.1052 0.051 Uiso 1 1 calc R
H11B H 0.8766 0.3248 -0.1099 0.051 Uiso 1 1 calc R
H11C H 0.9422 0.3694 -0.1088 0.051 Uiso 1 1 calc R
C14 C 1.0619(5) 0.3187(3) -0.0245(4) 0.044(2) Uani 1 1 d .
H14A H 1.0777 0.3517 -0.0366 0.066 Uiso 1 1 calc R
H14B H 1.0374 0.3013 -0.0698 0.066 Uiso 1 1 calc R
H14C H 1.1143 0.3019 0.0014 0.066 Uiso 1 1 calc R
C13 C 0.9705(5) 0.2707(2) 0.0435(4) 0.054(2) Uani 1 1 d .
H13A H 1.0235 0.2531 0.0663 0.081 Uiso 1 1 calc R
H13B H 0.9418 0.2537 -0.0011 0.081 Uiso 1 1 calc R
H13C H 0.9303 0.2725 0.0779 0.081 Uiso 1 1 calc R
C9 C 0.9146(4) 0.3547(2) -0.0068(3) 0.0254(15) Uani 1 1 d .
O2 O 1.0342(3) 0.34574(14) 0.0916(2) 0.0249(10) Uani 1 1 d .
O1 O 0.9458(3) 0.40190(14) 0.0216(2) 0.0250(10) Uani 1 1 d .
B1 B 1.0124(5) 0.3946(3) 0.0822(4) 0.0218(17) Uani 1 1 d .
C1 C 1.0733(4) 0.4562(2) 0.1814(3) 0.0222(15) Uani 1 1 d .
N1 N 1.0616(3) 0.43161(17) 0.1207(3) 0.0212(12) Uani 1 1 d .
C33 C 1.0409(4) 0.3278(2) 0.2792(3) 0.0249(15) Uani 1 1 d .
H33 H 1.0766 0.3247 0.2401 0.030 Uiso 1 1 calc R
C34 C 0.9442(4) 0.3269(2) 0.2416(3) 0.0325(17) Uani 1 1 d .
H34A H 0.9328 0.2984 0.2098 0.049 Uiso 1 1 calc R
H34B H 0.9303 0.3563 0.2120 0.049 Uiso 1 1 calc R
H34C H 0.9076 0.3255 0.2789 0.049 Uiso 1 1 calc R
C30 C 1.1789(4) 0.3826(2) 0.3718(3) 0.0295(17) Uani 1 1 d .
H30 H 1.1849 0.3516 0.3999 0.035 Uiso 1 1 calc R
C31 C 1.2055(4) 0.4239(2) 0.4260(4) 0.0362(18) Uani 1 1 d .
H31A H 1.2663 0.4193 0.4515 0.054 Uiso 1 1 calc R
H31B H 1.1670 0.4242 0.4620 0.054 Uiso 1 1 calc R
H31C H 1.2002 0.4547 0.3995 0.054 Uiso 1 1 calc R
O3 O 0.9044(3) 0.44447(14) 0.3306(2) 0.0237(10) Uani 1 1 d .
N2 N 0.4995(3) 0.13114(16) 0.2527(3) 0.0224(11) Uani 1 1 d .
C81 C 0.6266(4) 0.2651(2) 0.3700(3) 0.0378(18) Uani 1 1 d .
H81A H 0.6473 0.2597 0.4226 0.057 Uiso 1 1 calc R
H81B H 0.5687 0.2503 0.3544 0.057 Uiso 1 1 calc R
H81C H 0.6226 0.3000 0.3601 0.057 Uiso 1 1 calc R
C43 C 0.5093(4) 0.1309(2) 0.1275(3) 0.0245(15) Uani 1 1 d .
C44 C 0.5059(4) 0.1561(2) 0.0615(3) 0.0272(16) Uani 1 1 d .
H44 H 0.5029 0.1904 0.0614 0.033 Uiso 1 1 calc R
C80 C 0.6910(4) 0.2423(2) 0.3274(3) 0.0275(16) Uani 1 1 d .
H80 H 0.6949 0.2073 0.3409 0.033 Uiso 1 1 calc R
C71 C 0.2740(4) 0.2127(2) 0.0905(3) 0.0265(16) Uani 1 1 d .
H71 H 0.2142 0.2254 0.0921 0.032 Uiso 1 1 calc R
C77 C 0.7323(4) 0.2222(2) 0.1836(3) 0.0235(15) Uani 1 1 d .
H77 H 0.7875 0.2398 0.2048 0.028 Uiso 1 1 calc R
C42 C 0.5028(4) 0.1580(2) 0.1972(3) 0.0202(14) Uani 1 1 d .
C78 C 0.7113(4) 0.2309(2) 0.1005(3) 0.0334(17) Uani 1 1 d .
H78A H 0.7580 0.2171 0.0783 0.050 Uiso 1 1 calc R
H78B H 0.7071 0.2657 0.0908 0.050 Uiso 1 1 calc R
H78C H 0.6554 0.2154 0.0793 0.050 Uiso 1 1 calc R
C82 C 0.7824(4) 0.2633(2) 0.3523(3) 0.0352(18) Uani 1 1 d .
H82A H 0.7806 0.2983 0.3444 0.053 Uiso 1 1 calc R
H82B H 0.8224 0.2485 0.3239 0.053 Uiso 1 1 calc R
H82C H 0.8031 0.2564 0.4046 0.053 Uiso 1 1 calc R
C76 C 0.2025(4) 0.2266(3) 0.2378(4) 0.052(2) Uani 1 1 d .
H76A H 0.1824 0.2156 0.2819 0.079 Uiso 1 1 calc R
H76B H 0.1751 0.2068 0.1957 0.079 Uiso 1 1 calc R
H76C H 0.1862 0.2605 0.2283 0.079 Uiso 1 1 calc R
C74 C 0.2990(4) 0.2216(3) 0.2492(4) 0.0346(18) Uani 1 1 d .
H74 H 0.3119 0.1867 0.2601 0.042 Uiso 1 1 calc R
C79 C 0.7461(4) 0.1686(2) 0.2005(4) 0.0394(19) Uani 1 1 d .
H79A H 0.6917 0.1510 0.1816 0.059 Uiso 1 1 calc R
H79B H 0.7627 0.1640 0.2537 0.059 Uiso 1 1 calc R
H79C H 0.7929 0.1563 0.1770 0.059 Uiso 1 1 calc R
C75 C 0.3465(5) 0.2496(3) 0.3168(4) 0.042(2) Uani 1 1 d .
H75A H 0.3354 0.2843 0.3093 0.063 Uiso 1 1 calc R
H75B H 0.4097 0.2435 0.3240 0.063 Uiso 1 1 calc R
H75C H 0.3249 0.2389 0.3603 0.063 Uiso 1 1 calc R
C45 C 0.5069(5) 0.1315(3) -0.0038(4) 0.041(2) Uani 1 1 d .
H45 H 0.5041 0.1489 -0.0484 0.049 Uiso 1 1 calc R
C47 C 0.5161(5) 0.0565(2) 0.0607(4) 0.046(2) Uani 1 1 d .
H47 H 0.5199 0.0222 0.0605 0.055 Uiso 1 1 calc R
C48 C 0.5144(4) 0.0809(2) 0.1256(4) 0.0302(17) Uani 1 1 d .
H48 H 0.5168 0.0631 0.1696 0.036 Uiso 1 1 calc R
C46 C 0.5121(5) 0.0821(3) -0.0030(4) 0.045(2) Uani 1 1 d .
H46 H 0.5130 0.0652 -0.0474 0.054 Uiso 1 1 calc R
C39 C 0.9710(4) 0.5738(2) 0.2436(3) 0.0284(16) Uani 1 1 d .
H39 H 1.0233 0.5752 0.2198 0.034 Uiso 1 1 calc R
C35 C 1.0605(5) 0.2832(2) 0.3299(4) 0.0404(19) Uani 1 1 d .
H35A H 1.0219 0.2835 0.3658 0.061 Uiso 1 1 calc R
H35B H 1.1217 0.2842 0.3558 0.061 Uiso 1 1 calc R
H35C H 1.0503 0.2536 0.3004 0.061 Uiso 1 1 calc R
C41 C 0.9181(5) 0.6203(2) 0.2213(4) 0.0376(19) Uani 1 1 d .
H41A H 0.8663 0.6206 0.2440 0.056 Uiso 1 1 calc R
H41B H 0.8996 0.6213 0.1678 0.056 Uiso 1 1 calc R
H41C H 0.9546 0.6485 0.2379 0.056 Uiso 1 1 calc R
C40 C 1.0063(4) 0.5735(2) 0.3266(3) 0.0391(19) Uani 1 1 d .
H40A H 1.0465 0.6007 0.3399 0.059 Uiso 1 1 calc R
H40B H 1.0375 0.5431 0.3407 0.059 Uiso 1 1 calc R
H40C H 0.9573 0.5764 0.3525 0.059 Uiso 1 1 calc R
C37 C 0.7976(4) 0.4844(2) 0.0916(3) 0.0296(17) Uani 1 1 d .
H37A H 0.7672 0.4915 0.0413 0.044 Uiso 1 1 calc R
H37B H 0.7543 0.4791 0.1227 0.044 Uiso 1 1 calc R
H37C H 0.8335 0.4553 0.0918 0.044 Uiso 1 1 calc R
C36 C 0.8559(4) 0.5269(2) 0.1212(3) 0.0234(15) Uani 1 1 d .
H36 H 0.8184 0.5563 0.1213 0.028 Uiso 1 1 calc R
C38 C 0.9231(4) 0.5368(2) 0.0717(3) 0.0305(17) Uani 1 1 d .
H38A H 0.9546 0.5069 0.0655 0.046 Uiso 1 1 calc R
H38B H 0.9649 0.5614 0.0947 0.046 Uiso 1 1 calc R
H38C H 0.8925 0.5484 0.0237 0.046 Uiso 1 1 calc R
C32 C 1.2401(4) 0.3805(2) 0.3165(4) 0.0346(18) Uani 1 1 d .
H32A H 1.2340 0.4103 0.2873 0.052 Uiso 1 1 calc R
H32B H 1.2246 0.3527 0.2839 0.052 Uiso 1 1 calc R
H32C H 1.3008 0.3773 0.3429 0.052 Uiso 1 1 calc R
C72 C 0.2984(4) 0.2287(2) 0.0188(3) 0.0378(18) Uani 1 1 d .
H72A H 0.3586 0.2186 0.0180 0.057 Uiso 1 1 calc R
H72B H 0.2941 0.2640 0.0147 0.057 Uiso 1 1 calc R
H72C H 0.2583 0.2138 -0.0225 0.057 Uiso 1 1 calc R
C73 C 0.2715(4) 0.1568(2) 0.0953(4) 0.0356(18) Uani 1 1 d .
H73A H 0.2266 0.1442 0.0553 0.053 Uiso 1 1 calc R
H73B H 0.2577 0.1473 0.1426 0.053 Uiso 1 1 calc R
H73C H 0.3288 0.1437 0.0912 0.053 Uiso 1 1 calc R
C59 C 0.3223(4) 0.4026(2) 0.1493(3) 0.0280(16) Uani 1 1 d .
H59 H 0.3161 0.4367 0.1448 0.034 Uiso 1 1 calc R
C10 C 0.8327(4) 0.3437(3) 0.0230(4) 0.043(2) Uani 1 1 d .
H10A H 0.8480 0.3409 0.0766 0.065 Uiso 1 1 calc R
H10B H 0.8071 0.3132 0.0021 0.065 Uiso 1 1 calc R
H10C H 0.7901 0.3699 0.0096 0.065 Uiso 1 1 calc R

loop_
_atom_site_aniso_label
_atom_site_aniso_U_11
_atom_site_aniso_U_22
_atom_site_aniso_U_33
_atom_site_aniso_U_23
_atom_site_aniso_U_13
_atom_site_aniso_U_12
Rh1 0.0253(3) 0.0168(3) 0.0211(3) 0.0013(2) 0.0024(2) 0.0014(2)
P2 0.0267(10) 0.0186(9) 0.0200(9) -0.0016(7) 0.0021(8) 0.0013(8)
P1 0.0263(10) 0.0208(9) 0.0233(10) 0.0010(8) -0.0004(8) 0.0015(8)
Rh2 0.0241(3) 0.0169(3) 0.0200(3) 0.0002(2) 0.0020(2) -0.0016(2)
P3 0.0259(10) 0.0228(10) 0.0240(10) 0.0001(8) 0.0037(8) -0.0030(8)
P4 0.0240(10) 0.0174(9) 0.0247(10) 0.0034(7) 0.0014(8) -0.0011(7)
C25 0.026(4) 0.017(4) 0.027(4) -0.006(3) 0.007(3) 0.003(3)
C17 0.049(5) 0.025(4) 0.020(4) 0.006(3) 0.002(4) 0.002(4)
C19 0.031(4) 0.025(4) 0.016(4) -0.007(3) -0.001(3) -0.003(3)
C16 0.041(5) 0.027(4) 0.028(4) -0.001(3) 0.002(3) 0.006(3)
C26 0.030(4) 0.021(4) 0.021(4) -0.008(3) 0.004(3) -0.001(3)
C21 0.035(4) 0.025(4) 0.017(4) -0.003(3) 0.004(3) -0.006(3)
C27 0.038(4) 0.016(4) 0.033(4) -0.005(3) 0.010(3) -0.001(3)
C29 0.030(4) 0.036(4) 0.023(4) -0.008(3) 0.009(3) -0.004(3)
C20 0.045(5) 0.017(4) 0.020(4) 0.005(3) 0.000(3) 0.004(3)
C15 0.024(4) 0.019(4) 0.030(4) 0.004(3) -0.002(3) 0.004(3)
C28 0.027(4) 0.025(4) 0.034(4) -0.006(3) 0.008(3) 0.003(3)
C18 0.043(5) 0.025(4) 0.026(4) 0.000(3) 0.011(3) -0.005(3)
C24 0.018(4) 0.025(4) 0.023(4) -0.006(3) 0.001(3) -0.003(3)
C23 0.036(4) 0.034(4) 0.037(5) 0.009(3) 0.001(3) -0.004(4)
C22 0.057(5) 0.046(5) 0.021(4) -0.002(3) 0.012(4) 0.011(4)
O6 0.019(2) 0.017(2) 0.025(2) 0.0031(19) 0.0012(19) -0.0002(19)
C56 0.024(4) 0.024(4) 0.018(3) 0.001(3) 0.006(3) 0.006(3)
C61 0.017(3) 0.017(3) 0.025(4) -0.004(3) -0.002(3) 0.001(3)
C69 0.023(4) 0.022(4) 0.016(3) 0.003(3) -0.003(3) -0.001(3)
C60 0.025(4) 0.023(4) 0.020(4) -0.005(3) 0.007(3) -0.001(3)
C70 0.020(4) 0.026(4) 0.019(4) 0.003(3) 0.002(3) -0.006(3)
C57 0.026(4) 0.033(4) 0.022(4) -0.002(3) 0.006(3) 0.002(3)
C65 0.018(3) 0.024(4) 0.014(3) 0.003(3) 0.000(3) -0.001(3)
C62 0.030(4) 0.012(3) 0.023(4) 0.001(3) 0.003(3) 0.001(3)
C68 0.020(4) 0.026(4) 0.026(4) 0.002(3) 0.003(3) -0.003(3)
C67 0.020(4) 0.020(4) 0.027(4) -0.001(3) 0.004(3) -0.005(3)
C58 0.022(4) 0.039(4) 0.028(4) -0.002(3) 0.003(3) 0.006(3)
C64 0.035(4) 0.021(4) 0.039(4) 0.002(3) 0.004(3) 0.004(3)
C66 0.027(4) 0.019(4) 0.020(4) 0.001(3) 0.000(3) -0.002(3)
C63 0.032(4) 0.030(4) 0.030(4) -0.007(3) 0.007(3) -0.003(3)
B2 0.033(5) 0.014(4) 0.020(4) 0.003(3) 0.002(4) -0.007(3)
O5 0.036(3) 0.061(4) 0.022(3) 0.004(2) 0.008(2) -0.020(3)
O4 0.034(3) 0.031(3) 0.018(2) 0.000(2) 0.004(2) 0.004(2)
C52 0.068(6) 0.060(6) 0.025(4) 0.002(4) 0.021(4) 0.009(5)
C50 0.039(4) 0.024(4) 0.015(4) 0.003(3) 0.005(3) 0.003(3)
C53 0.045(5) 0.057(5) 0.024(4) 0.003(4) 0.007(4) -0.023(4)
C55 0.157(10) 0.070(7) 0.027(5) -0.012(4) 0.024(6) -0.073(7)
C51 0.055(5) 0.031(5) 0.033(4) 0.003(3) -0.002(4) -0.008(4)
C54 0.041(5) 0.134(9) 0.037(5) 0.026(5) -0.007(4) -0.029(6)
C6 0.029(4) 0.020(4) 0.041(4) 0.005(3) 0.007(3) 0.000(3)
C2 0.017(3) 0.016(3) 0.023(4) -0.003(3) -0.007(3) 0.004(3)
C7 0.027(4) 0.022(4) 0.027(4) -0.006(3) 0.005(3) -0.002(3)
C4 0.033(4) 0.022(4) 0.029(4) 0.002(3) -0.005(3) -0.004(3)
C5 0.028(4) 0.013(4) 0.046(5) -0.001(3) 0.003(3) -0.009(3)
C3 0.034(4) 0.023(4) 0.029(4) 0.001(3) 0.006(3) -0.001(3)
C12 0.046(5) 0.016(4) 0.021(4) -0.002(3) -0.015(3) -0.001(3)
C11 0.041(4) 0.021(4) 0.034(4) -0.003(3) -0.006(3) -0.002(3)
C14 0.047(5) 0.049(5) 0.034(5) -0.015(4) -0.001(4) 0.013(4)
C13 0.069(6) 0.024(4) 0.054(5) -0.003(4) -0.026(4) -0.002(4)
C9 0.031(4) 0.021(4) 0.023(4) -0.004(3) 0.000(3) -0.004(3)
O2 0.032(3) 0.018(2) 0.020(2) -0.0021(19) -0.004(2) -0.001(2)
O1 0.027(3) 0.014(2) 0.032(3) -0.003(2) 0.001(2) -0.0005(19)
B1 0.017(4) 0.022(4) 0.027(4) 0.001(3) 0.006(3) 0.000(3)
C1 0.024(4) 0.011(3) 0.030(4) 0.000(3) 0.001(3) -0.001(3)
N1 0.025(3) 0.017(3) 0.022(3) 0.001(2) 0.004(2) 0.002(2)
C33 0.031(4) 0.016(3) 0.026(4) 0.001(3) 0.000(3) 0.005(3)
C34 0.032(4) 0.031(4) 0.032(4) -0.003(3) 0.002(3) -0.006(3)
C30 0.036(4) 0.019(4) 0.028(4) 0.006(3) -0.007(3) 0.002(3)
C31 0.038(4) 0.028(4) 0.038(5) 0.003(3) -0.004(3) -0.006(3)
O3 0.027(3) 0.022(2) 0.022(2) 0.005(2) 0.005(2) 0.004(2)
N2 0.032(3) 0.018(3) 0.017(3) 0.000(3) 0.003(2) 0.003(3)
C81 0.043(5) 0.047(5) 0.022(4) -0.002(4) 0.001(3) -0.007(4)
C43 0.022(4) 0.029(4) 0.024(4) -0.005(3) 0.005(3) -0.006(3)
C44 0.046(4) 0.013(3) 0.024(4) -0.003(3) 0.013(3) -0.005(3)
C80 0.034(4) 0.018(4) 0.025(4) 0.007(3) -0.008(3) -0.004(3)
C71 0.029(4) 0.017(4) 0.032(4) 0.000(3) 0.002(3) -0.013(3)
C77 0.024(4) 0.020(4) 0.026(4) 0.000(3) 0.003(3) -0.001(3)
C42 0.014(3) 0.028(4) 0.018(3) -0.003(3) 0.001(3) -0.004(3)
C78 0.035(4) 0.030(4) 0.038(4) -0.003(3) 0.013(3) 0.007(3)
C82 0.039(4) 0.029(4) 0.031(4) 0.007(3) -0.010(3) -0.001(3)
C76 0.040(5) 0.056(5) 0.066(6) -0.007(5) 0.021(4) -0.006(4)
C74 0.028(4) 0.044(5) 0.030(4) 0.010(3) 0.001(3) -0.001(4)
C79 0.040(5) 0.019(4) 0.058(5) -0.002(4) 0.007(4) 0.005(3)
C75 0.044(5) 0.054(5) 0.030(4) 0.006(4) 0.010(4) -0.001(4)
C45 0.057(5) 0.045(5) 0.023(4) 0.003(4) 0.014(4) -0.014(4)
C47 0.075(6) 0.022(4) 0.049(5) -0.016(4) 0.032(5) -0.011(4)
C48 0.037(4) 0.024(4) 0.031(4) 0.005(3) 0.010(3) -0.001(3)
C46 0.076(6) 0.042(5) 0.024(4) -0.014(4) 0.029(4) -0.016(4)
C39 0.033(4) 0.024(4) 0.027(4) -0.004(3) 0.003(3) -0.010(3)
C35 0.059(5) 0.020(4) 0.037(5) -0.005(3) -0.001(4) 0.000(4)
C41 0.054(5) 0.015(4) 0.045(5) -0.001(3) 0.013(4) 0.001(3)
C40 0.052(5) 0.030(4) 0.033(4) -0.022(3) 0.003(4) -0.009(4)
C37 0.037(4) 0.025(4) 0.025(4) -0.005(3) 0.003(3) -0.003(3)
C36 0.029(4) 0.020(4) 0.020(4) -0.003(3) 0.001(3) -0.001(3)
C38 0.040(4) 0.030(4) 0.021(4) 0.003(3) 0.006(3) 0.002(3)
C32 0.028(4) 0.031(4) 0.041(5) 0.003(3) -0.003(3) 0.002(3)
C72 0.045(5) 0.033(4) 0.030(4) -0.003(4) -0.005(3) -0.004(4)
C73 0.034(4) 0.031(4) 0.039(5) -0.002(3) -0.002(3) -0.001(3)
C59 0.035(4) 0.024(4) 0.023(4) 0.001(3) 0.003(3) 0.007(3)
C10 0.039(5) 0.046(5) 0.042(5) -0.003(4) 0.002(4) -0.008(4)

loop_
_atom_type_symbol
_atom_type_description
_atom_type_scat_dispersion_real
_atom_type_scat_dispersion_imag
_atom_type_scat_source
C C 0.0033 0.0016 'International Tables Vol C Tables 4.2.6.8 and 6.1.1.4'
H H 0.0000 0.0000 'International Tables Vol C Tables 4.2.6.8 and 6.1.1.4'
B B 0.0013 0.0007 'International Tables Vol C Tables 4.2.6.8 and 6.1.1.4'
N N 0.0061 0.0033 'International Tables Vol C Tables 4.2.6.8 and 6.1.1.4'
O O 0.0106 0.0060 'International Tables Vol C Tables 4.2.6.8 and 6.1.1.4'
P P 0.1023 0.0942 'International Tables Vol C Tables 4.2.6.8 and 6.1.1.4'
Rh Rh -1.1178 0.9187 'International Tables Vol C Tables 4.2.6.8 and 6.1.1.4'

loop_
_geom_angle_atom_site_label_1
_geom_angle_atom_site_label_2
_geom_angle_atom_site_label_3
_geom_angle
C1 Rh1 P2 96.01(18)
C1 Rh1 O3 175.6(2)
P2 Rh1 O3 81.49(11)
C1 Rh1 P1 100.97(18)
P2 Rh1 P1 162.42(6)
O3 Rh1 P1 81.84(11)
C26 P2 C39 104.4(3)
C26 P2 C36 103.6(3)
C39 P2 C36 104.0(3)
C26 P2 Rh1 103.2(2)
C39 P2 Rh1 113.4(2)
C36 P2 Rh1 125.9(2)
C15 P1 C30 103.7(3)
C15 P1 C33 102.2(3)
C30 P1 C33 103.1(3)
C15 P1 Rh1 101.6(2)
C30 P1 Rh1 128.4(2)
C33 P1 Rh1 114.4(2)
C42 Rh2 P3 97.52(18)
C42 Rh2 P4 99.99(18)
P3 Rh2 P4 162.34(6)
C42 Rh2 O6 174.8(2)
P3 Rh2 O6 81.61(11)
P4 Rh2 O6 80.74(11)
C56 P3 C74 104.6(3)
C56 P3 C71 102.8(3)
C74 P3 C71 102.9(3)
C56 P3 Rh2 102.5(2)
C74 P3 Rh2 113.6(2)
C71 P3 Rh2 127.8(2)
C69 P4 C77 103.4(3)
C69 P4 C80 101.0(3)
C77 P4 C80 103.9(3)
C69 P4 Rh2 101.8(2)
C77 P4 Rh2 127.9(2)
C80 P4 Rh2 114.9(2)
C24 C25 O3 121.5(6)
C24 C25 C26 122.8(6)
O3 C25 C26 115.7(5)
C18 C17 C16 120.1(6)
C18 C17 H17 120.0
C16 C17 H17 120.0
C20 C19 C18 116.6(6)
C20 C19 C21 123.0(6)
C18 C19 C21 120.3(6)
C17 C16 C15 122.0(6)
C17 C16 H16 119.0
C15 C16 H16 119.0
C27 C26 C25 116.7(6)
C27 C26 P2 124.2(5)
C25 C26 P2 119.1(5)
C19 C21 C24 110.4(5)
C19 C21 C23 108.6(5)
C24 C21 C23 109.4(5)
C19 C21 C22 109.4(5)
C24 C21 C22 109.8(5)
C23 C21 C22 109.2(5)
C28 C27 C26 121.5(6)
C28 C27 H27 119.2
C26 C27 H27 119.2
C28 C29 C24 121.7(6)
C28 C29 H29 119.2
C24 C29 H29 119.2
C19 C20 C15 124.8(6)
C19 C20 O3 121.0(6)
C15 C20 O3 114.2(5)
C16 C15 C20 114.6(6)
C16 C15 P1 123.6(5)
C20 C15 P1 121.7(5)
C29 C28 C27 120.4(6)
C29 C28 H28 119.8
C27 C28 H28 119.8
C17 C18 C19 121.6(6)
C17 C18 H18 119.2
C19 C18 H18 119.2
C25 C24 C29 116.8(6)
C25 C24 C21 122.3(6)
C29 C24 C21 120.9(6)
C21 C23 H23A 109.5
C21 C23 H23B 109.5
H23A C23 H23B 109.5
C21 C23 H23C 109.5
H23A C23 H23C 109.5
H23B C23 H23C 109.5
C21 C22 H22A 109.5
C21 C22 H22B 109.5
H22A C22 H22B 109.5
C21 C22 H22C 109.5
H22A C22 H22C 109.5
H22B C22 H22C 109.5
C61 O6 C70 118.3(4)
C61 O6 Rh2 118.0(3)
C70 O6 Rh2 117.8(3)
C57 C56 C61 117.3(6)
C57 C56 P3 123.0(5)
C61 C56 P3 119.7(5)
C60 C61 O6 120.7(5)
C60 C61 C56 122.9(6)
O6 C61 C56 116.3(5)
C70 C69 C68 117.1(6)
C70 C69 P4 119.5(5)
C68 C69 P4 123.3(5)
C61 C60 C59 116.3(6)
C61 C60 C62 120.7(6)
C59 C60 C62 122.9(6)
C69 C70 C65 123.1(6)
C69 C70 O6 116.3(5)
C65 C70 O6 120.6(5)
C58 C57 C56 121.0(6)
C58 C57 H57 119.5
C56 C57 H57 119.5
C66 C65 C70 116.4(6)
C66 C65 C62 124.1(6)
C70 C65 C62 119.3(5)
C60 C62 C64 112.3(5)
C60 C62 C65 108.8(5)
C64 C62 C65 110.4(5)
C60 C62 C63 107.6(5)
C64 C62 C63 108.6(5)
C65 C62 C63 109.2(5)
C67 C68 C69 120.9(6)
C67 C68 H68 119.6
C69 C68 H68 119.6
C66 C67 C68 119.7(6)
C66 C67 H67 120.2
C68 C67 H67 120.2
C59 C58 C57 119.6(6)
C59 C58 H58 120.2
C57 C58 H58 120.2
C62 C64 H64A 109.5
C62 C64 H64B 109.5
H64A C64 H64B 109.5
C62 C64 H64C 109.5
H64A C64 H64C 109.5
H64B C64 H64C 109.5
C67 C66 C65 122.7(6)
C67 C66 H66 118.7
C65 C66 H66 118.7
C62 C63 H63A 109.5
C62 C63 H63B 109.5
H63A C63 H63B 109.5
C62 C63 H63C 109.5
H63A C63 H63C 109.5
H63B C63 H63C 109.5
N2 B2 O5 124.5(6)
N2 B2 O4 124.0(6)
O5 B2 O4 110.8(6)
B2 O5 C53 108.1(5)
B2 O4 C50 108.1(5)
C50 C52 H52A 109.5
C50 C52 H52B 109.5
H52A C52 H52B 109.5
C50 C52 H52C 109.5
H52A C52 H52C 109.5
H52B C52 H52C 109.5
O4 C50 C51 107.0(5)
O4 C50 C52 107.8(5)
C51 C50 C52 110.2(6)
O4 C50 C53 102.3(5)
C51 C50 C53 113.2(6)
C52 C50 C53 115.6(6)
O5 C53 C54 108.3(6)
O5 C53 C55 107.6(6)
C54 C53 C55 109.7(7)
O5 C53 C50 103.7(5)
C54 C53 C50 114.0(6)
C55 C53 C50 113.0(7)
C53 C55 H55A 109.5
C53 C55 H55B 109.5
H55A C55 H55B 109.5
C53 C55 H55C 109.5
H55A C55 H55C 109.5
H55B C55 H55C 109.5
C50 C51 H51A 109.5
C50 C51 H51B 109.5
H51A C51 H51B 109.5
C50 C51 H51C 109.5
H51A C51 H51C 109.5
H51B C51 H51C 109.5
C53 C54 H54A 109.5
C53 C54 H54B 109.5
H54A C54 H54B 109.5
C53 C54 H54C 109.5
H54A C54 H54C 109.5
H54B C54 H54C 109.5
C5 C6 C7 120.8(6)
C5 C6 H6 119.6
C7 C6 H6 119.6
C7 C2 C3 118.9(6)
C7 C2 C1 121.5(5)
C3 C2 C1 119.6(6)
C2 C7 C6 120.4(6)
C2 C7 H7 119.8
C6 C7 H7 119.8
C5 C4 C3 120.6(6)
C5 C4 H4 119.7
C3 C4 H4 119.7
C6 C5 C4 118.9(6)
C6 C5 H5 120.6
C4 C5 H5 120.6
C2 C3 C4 120.3(6)
C2 C3 H3 119.9
C4 C3 H3 119.9
O2 C12 C13 108.0(5)
O2 C12 C14 108.1(5)
C13 C12 C14 110.1(6)
O2 C12 C9 101.8(5)
C13 C12 C9 114.6(6)
C14 C12 C9 113.6(5)
C9 C11 H11A 109.5
C9 C11 H11B 109.5
H11A C11 H11B 109.5
C9 C11 H11C 109.5
H11A C11 H11C 109.5
H11B C11 H11C 109.5
C12 C14 H14A 109.5
C12 C14 H14B 109.5
H14A C14 H14B 109.5
C12 C14 H14C 109.5
H14A C14 H14C 109.5
H14B C14 H14C 109.5
C12 C13 H13A 109.5
C12 C13 H13B 109.5
H13A C13 H13B 109.5
C12 C13 H13C 109.5
H13A C13 H13C 109.5
H13B C13 H13C 109.5
O1 C9 C10 107.0(5)
O1 C9 C11 109.0(5)
C10 C9 C11 109.6(5)
O1 C9 C12 102.4(5)
C10 C9 C12 114.3(6)
C11 C9 C12 114.0(5)
B1 O2 C12 107.2(5)
B1 O1 C9 108.0(5)
O1 B1 N1 124.1(6)
O1 B1 O2 111.5(6)
N1 B1 O2 123.5(6)
N1 C1 C2 114.1(5)
N1 C1 Rh1 124.1(5)
C2 C1 Rh1 121.8(4)
C1 N1 B1 143.3(6)
C34 C33 C35 109.0(5)
C34 C33 P1 107.6(4)
C35 C33 P1 116.9(4)
C34 C33 H33 107.7
C35 C33 H33 107.7
P1 C33 H33 107.7
C33 C34 H34A 109.5
C33 C34 H34B 109.5
H34A C34 H34B 109.5
C33 C34 H34C 109.5
H34A C34 H34C 109.5
H34B C34 H34C 109.5
C31 C30 C32 110.3(5)
C31 C30 P1 112.1(4)
C32 C30 P1 110.0(4)
C31 C30 H30 108.1
C32 C30 H30 108.1
P1 C30 H30 108.1
C30 C31 H31A 109.5
C30 C31 H31B 109.5
H31A C31 H31B 109.5
C30 C31 H31C 109.5
H31A C31 H31C 109.5
H31B C31 H31C 109.5
C25 O3 C20 119.6(5)
C25 O3 Rh1 120.1(3)
C20 O3 Rh1 119.5(4)
C42 N2 B2 142.7(6)
C80 C81 H81A 109.5
C80 C81 H81B 109.5
H81A C81 H81B 109.5
C80 C81 H81C 109.5
H81A C81 H81C 109.5
H81B C81 H81C 109.5
C48 C43 C44 117.8(6)
C48 C43 C42 121.9(6)
C44 C43 C42 120.3(6)
C45 C44 C43 121.0(6)
C45 C44 H44 119.5
C43 C44 H44 119.5
C82 C80 C81 110.8(5)
C82 C80 P4 116.8(4)
C81 C80 P4 109.1(4)
C82 C80 H80 106.5
C81 C80 H80 106.5
P4 C80 H80 106.5
C72 C71 C73 110.7(5)
C72 C71 P3 111.3(4)
C73 C71 P3 109.4(4)
C72 C71 H71 108.4
C73 C71 H71 108.4
P3 C71 H71 108.4
C79 C77 C78 110.7(5)
C79 C77 P4 109.5(4)
C78 C77 P4 111.1(4)
C79 C77 H77 108.5
C78 C77 H77 108.5
P4 C77 H77 108.5
N2 C42 C43 114.9(5)
N2 C42 Rh2 125.2(5)
C43 C42 Rh2 119.9(4)
C77 C78 H78A 109.5
C77 C78 H78B 109.5
H78A C78 H78B 109.5
C77 C78 H78C 109.5
H78A C78 H78C 109.5
H78B C78 H78C 109.5
C80 C82 H82A 109.5
C80 C82 H82B 109.5
H82A C82 H82B 109.5
C80 C82 H82C 109.5
H82A C82 H82C 109.5
H82B C82 H82C 109.5
C74 C76 H76A 109.5
C74 C76 H76B 109.5
H76A C76 H76B 109.5
C74 C76 H76C 109.5
H76A C76 H76C 109.5
H76B C76 H76C 109.5
C76 C74 C75 112.5(6)
C76 C74 P3 117.7(5)
C75 C74 P3 107.8(5)
C76 C74 H74 106.0
C75 C74 H74 106.0
P3 C74 H74 106.0
C77 C79 H79A 109.5
C77 C79 H79B 109.5
H79A C79 H79B 109.5
C77 C79 H79C 109.5
H79A C79 H79C 109.5
H79B C79 H79C 109.5
C74 C75 H75A 109.5
C74 C75 H75B 109.5
H75A C75 H75B 109.5
C74 C75 H75C 109.5
H75A C75 H75C 109.5
H75B C75 H75C 109.5
C46 C45 C44 119.1(6)
C46 C45 H45 120.5
C44 C45 H45 120.5
C46 C47 C48 119.5(7)
C46 C47 H47 120.2
C48 C47 H47 120.2
C43 C48 C47 121.3(6)
C43 C48 H48 119.3
C47 C48 H48 119.3
C45 C46 C47 121.3(7)
C45 C46 H46 119.4
C47 C46 H46 119.4
C40 C39 C41 110.0(5)
C40 C39 P2 109.4(4)
C41 C39 P2 117.1(4)
C40 C39 H39 106.6
C41 C39 H39 106.6
P2 C39 H39 106.6
C33 C35 H35A 109.5
C33 C35 H35B 109.5
H35A C35 H35B 109.5
C33 C35 H35C 109.5
H35A C35 H35C 109.5
H35B C35 H35C 109.5
C39 C41 H41A 109.5
C39 C41 H41B 109.5
H41A C41 H41B 109.5
C39 C41 H41C 109.5
H41A C41 H41C 109.5
H41B C41 H41C 109.5
C39 C40 H40A 109.5
C39 C40 H40B 109.5
H40A C40 H40B 109.5
C39 C40 H40C 109.5
H40A C40 H40C 109.5
H40B C40 H40C 109.5
C36 C37 H37A 109.5
C36 C37 H37B 109.5
H37A C37 H37B 109.5
C36 C37 H37C 109.5
H37A C37 H37C 109.5
H37B C37 H37C 109.5
C37 C36 C38 110.4(5)
C37 C36 P2 111.6(4)
C38 C36 P2 108.7(4)
C37 C36 H36 108.7
C38 C36 H36 108.7
P2 C36 H36 108.7
C36 C38 H38A 109.5
C36 C38 H38B 109.5
H38A C38 H38B 109.5
C36 C38 H38C 109.5
H38A C38 H38C 109.5
H38B C38 H38C 109.5
C30 C32 H32A 109.5
C30 C32 H32B 109.5
H32A C32 H32B 109.5
C30 C32 H32C 109.5
H32A C32 H32C 109.5
H32B C32 H32C 109.5
C71 C72 H72A 109.5
C71 C72 H72B 109.5
H72A C72 H72B 109.5
C71 C72 H72C 109.5
H72A C72 H72C 109.5
H72B C72 H72C 109.5
C71 C73 H73A 109.5
C71 C73 H73B 109.5
H73A C73 H73B 109.5
C71 C73 H73C 109.5
H73A C73 H73C 109.5
H73B C73 H73C 109.5
C58 C59 C60 122.7(6)
C58 C59 H59 118.7
C60 C59 H59 118.7
C9 C10 H10A 109.5
C9 C10 H10B 109.5
H10A C10 H10B 109.5
C9 C10 H10C 109.5
H10A C10 H10C 109.5
H10B C10 H10C 109.5

loop_
_geom_bond_atom_site_label_1
_geom_bond_atom_site_label_2
_geom_bond_distance
Rh1 C1 1.943(6)
Rh1 P2 2.2460(17)
Rh1 O3 2.249(4)
Rh1 P1 2.2693(17)
P2 C26 1.834(6)
P2 C39 1.847(6)
P2 C36 1.847(6)
P1 C15 1.815(6)
P1 C30 1.846(6)
P1 C33 1.859(6)
Rh2 C42 1.955(6)
Rh2 P3 2.2489(18)
Rh2 P4 2.2583(18)
Rh2 O6 2.287(4)
P3 C56 1.846(6)
P3 C74 1.855(6)
P3 C71 1.861(6)
P4 C69 1.838(6)
P4 C77 1.847(6)
P4 C80 1.863(6)
C25 C24 1.391(8)
C25 O3 1.397(7)
C25 C26 1.414(8)
C17 C18 1.370(8)
C17 C16 1.377(8)
C17 H17 0.9500
C19 C20 1.380(8)
C19 C18 1.381(8)
C19 C21 1.517(8)
C16 C15 1.399(8)
C16 H16 0.9500
C26 C27 1.388(8)
C21 C24 1.532(8)
C21 C23 1.540(8)
C21 C22 1.555(8)
C27 C28 1.370(8)
C27 H27 0.9500
C29 C28 1.367(8)
C29 C24 1.396(8)
C29 H29 0.9500
C20 C15 1.410(8)
C20 O3 1.420(7)
C28 H28 0.9500
C18 H18 0.9500
C23 H23A 0.9800
C23 H23B 0.9800
C23 H23C 0.9800
C22 H22A 0.9800
C22 H22B 0.9800
C22 H22C 0.9800
O6 C61 1.403(6)
O6 C70 1.404(6)
C56 C57 1.393(8)
C56 C61 1.408(8)
C61 C60 1.384(8)
C69 C70 1.392(8)
C69 C68 1.396(8)
C60 C59 1.396(8)
C60 C62 1.515(8)
C70 C65 1.404(8)
C57 C58 1.377(8)
C57 H57 0.9500
C65 C66 1.379(8)
C65 C62 1.537(8)
C62 C64 1.528(8)
C62 C63 1.541(8)
C68 C67 1.388(8)
C68 H68 0.9500
C67 C66 1.363(8)
C67 H67 0.9500
C58 C59 1.367(8)
C58 H58 0.9500
C64 H64A 0.9800
C64 H64B 0.9800
C64 H64C 0.9800
C66 H66 0.9500
C63 H63A 0.9800
C63 H63B 0.9800
C63 H63C 0.9800
B2 N2 1.377(8)
B2 O5 1.391(8)
B2 O4 1.395(8)
O5 C53 1.452(7)
O4 C50 1.459(7)
C52 C50 1.515(8)
C52 H52A 0.9800
C52 H52B 0.9800
C52 H52C 0.9800
C50 C51 1.500(8)
C50 C53 1.550(9)
C53 C54 1.522(10)
C53 C55 1.537(10)
C55 H55A 0.9800
C55 H55B 0.9800
C55 H55C 0.9800
C51 H51A 0.9800
C51 H51B 0.9800
C51 H51C 0.9800
C54 H54A 0.9800
C54 H54B 0.9800
C54 H54C 0.9800
C6 C5 1.381(8)
C6 C7 1.395(8)
C6 H6 0.9500
C2 C7 1.385(8)
C2 C3 1.390(8)
C2 C1 1.520(8)
C7 H7 0.9500
C4 C5 1.383(8)
C4 C3 1.398(8)
C4 H4 0.9500
C5 H5 0.9500
C3 H3 0.9500
C12 O2 1.458(7)
C12 C13 1.503(8)
C12 C14 1.507(9)
C12 C9 1.573(8)
C11 C9 1.519(8)
C11 H11A 0.9800
C11 H11B 0.9800
C11 H11C 0.9800
C14 H14A 0.9800
C14 H14B 0.9800
C14 H14C 0.9800
C13 H13A 0.9800
C13 H13B 0.9800
C13 H13C 0.9800
C9 O1 1.454(7)
C9 C10 1.516(8)
O2 B1 1.397(8)
O1 B1 1.387(8)
B1 N1 1.388(8)
C1 N1 1.298(7)
C33 C34 1.529(8)
C33 C35 1.544(8)
C33 H33 1.0000
C34 H34A 0.9800
C34 H34B 0.9800
C34 H34C 0.9800
C30 C31 1.524(8)
C30 C32 1.533(8)
C30 H30 1.0000
C31 H31A 0.9800
C31 H31B 0.9800
C31 H31C 0.9800
N2 C42 1.279(7)
C81 C80 1.528(8)
C81 H81A 0.9800
C81 H81B 0.9800
C81 H81C 0.9800
C43 C48 1.385(8)
C43 C44 1.400(8)
C43 C42 1.517(8)
C44 C45 1.394(8)
C44 H44 0.9500
C80 C82 1.521(8)
C80 H80 1.0000
C71 C72 1.522(8)
C71 C73 1.546(8)
C71 H71 1.0000
C77 C79 1.521(8)
C77 C78 1.532(8)
C77 H77 1.0000
C78 H78A 0.9800
C78 H78B 0.9800
C78 H78C 0.9800
C82 H82A 0.9800
C82 H82B 0.9800
C82 H82C 0.9800
C76 C74 1.481(8)
C76 H76A 0.9800
C76 H76B 0.9800
C76 H76C 0.9800
C74 C75 1.537(9)
C74 H74 1.0000
C79 H79A 0.9800
C79 H79B 0.9800
C79 H79C 0.9800
C75 H75A 0.9800
C75 H75B 0.9800
C75 H75C 0.9800
C45 C46 1.369(9)
C45 H45 0.9500
C47 C46 1.370(9)
C47 C48 1.386(8)
C47 H47 0.9500
C48 H48 0.9500
C46 H46 0.9500
C39 C40 1.532(8)
C39 C41 1.540(8)
C39 H39 1.0000
C35 H35A 0.9800
C35 H35B 0.9800
C35 H35C 0.9800
C41 H41A 0.9800
C41 H41B 0.9800
C41 H41C 0.9800
C40 H40A 0.9800
C40 H40B 0.9800
C40 H40C 0.9800
C37 C36 1.519(8)
C37 H37A 0.9800
C37 H37B 0.9800
C37 H37C 0.9800
C36 C38 1.546(8)
C36 H36 1.0000
C38 H38A 0.9800
C38 H38B 0.9800
C38 H38C 0.9800
C32 H32A 0.9800
C32 H32B 0.9800
C32 H32C 0.9800
C72 H72A 0.9800
C72 H72B 0.9800
C72 H72C 0.9800
C73 H73A 0.9800
C73 H73B 0.9800
C73 H73C 0.9800
C59 H59 0.9500
C10 H10A 0.9800
C10 H10B 0.9800
C10 H10C 0.9800
